data_4063703
loop_
_publ_author_name
'Adams, Jeramie J.'
'Arulsamy, Navamoney'
'Roddick, Dean M.'

_publ_section_title
;
 Acceptor PCP Pincer Iridium(I) Chemistry: Stabilization of Nonmeridional
 PCP Coordination Geometries
;
_journal_issue 4
_journal_name_full Organometallics
_journal_page_first 697
_journal_paper_doi 10.1021/om100864g
_journal_volume 30
_journal_year 2011
_chemical_formula_moiety 'C13 H7 F12 Ir O P2'
_chemical_formula_sum 'C13 H7 F12 Ir O P2'
_chemical_formula_weight 661.33
_chemical_name_common (CF3PCP)Ir(CO)
_chemical_name_systematic
;

 ?

;
_space_group_IT_number 2
_symmetry_cell_setting triclinic
_symmetry_space_group_name_Hall '-P 1'
_symmetry_space_group_name_H-M 'P -1'
_atom_sites_solution_hydrogens geom
_atom_sites_solution_primary direct
_atom_sites_solution_secondary difmap
_audit_creation_method SHELXL-97
_cell_angle_alpha 81.475(1)
_cell_angle_beta 85.131(1)
_cell_angle_gamma 84.915(1)
_cell_formula_units_Z 4
_cell_length_a 9.2373(2)
_cell_length_b 10.7994(2)
_cell_length_c 19.0984(3)
_cell_measurement_reflns_used 9982
_cell_measurement_temperature 150(2)
_cell_measurement_theta_max 33.83
_cell_measurement_theta_min 2.40
_cell_volume 1871.76(6)
_computing_cell_refinement 'Bruker SMART (Bruker, 2001)'
_computing_data_collection 'Bruker SMART (Bruker, 2001)'
_computing_data_reduction 'Bruker SAINT (Bruker, 2001)'
_computing_molecular_graphics 'Bruker SHELXTL V. 6.10 (Bruker, 2001)'
_computing_publication_material 'Bruker SHELXTL V. 6.10 (Bruker, 2001)'
_computing_structure_refinement 'SHELXL-97 (Sheldrick, 1997)'
_computing_structure_solution 'SHELXS-97 (Sheldrick, 1997)'
_diffrn_ambient_temperature 150(2)
_diffrn_measured_fraction_theta_full 0.988
_diffrn_measured_fraction_theta_max 0.988
_diffrn_measurement_device_type 'CCD area detector'
_diffrn_measurement_method 'phi and omega scans'
_diffrn_radiation_monochromator graphite
_diffrn_radiation_source 'fine-focus sealed tube'
_diffrn_radiation_type MoK\a
_diffrn_radiation_wavelength 0.71073
_diffrn_reflns_av_R_equivalents 0.0210
_diffrn_reflns_av_sigmaI/netI 0.0214
_diffrn_reflns_limit_h_max 13
_diffrn_reflns_limit_h_min -13
_diffrn_reflns_limit_k_max 16
_diffrn_reflns_limit_k_min -16
_diffrn_reflns_limit_l_max 28
_diffrn_reflns_limit_l_min -28
_diffrn_reflns_number 43402
_diffrn_reflns_theta_full 32.58
_diffrn_reflns_theta_max 32.58
_diffrn_reflns_theta_min 2.16
_exptl_absorpt_coefficient_mu 7.421
_exptl_absorpt_correction_T_max 0.1253
_exptl_absorpt_correction_T_min 0.1043
_exptl_absorpt_correction_type multi-scan
_exptl_absorpt_process_details 'SADABS (Bruker, 2001)'
_exptl_crystal_colour orange
_exptl_crystal_density_diffrn 2.347
_exptl_crystal_density_method 'not measured'
_exptl_crystal_description rectangular_prism
_exptl_crystal_F_000 1232
_exptl_crystal_size_max 0.33
_exptl_crystal_size_mid 0.29
_exptl_crystal_size_min 0.28
_refine_diff_density_max 1.426
_refine_diff_density_min -0.978
_refine_diff_density_rms 0.097
_refine_ls_extinction_method none
_refine_ls_goodness_of_fit_ref 1.029
_refine_ls_hydrogen_treatment refall
_refine_ls_matrix_type full
_refine_ls_number_parameters 579
_refine_ls_number_reflns 13476
_refine_ls_number_restraints 0
_refine_ls_restrained_S_all 1.029
_refine_ls_R_factor_all 0.0230
_refine_ls_R_factor_gt 0.0183
_refine_ls_shift/su_max 0.003
_refine_ls_shift/su_mean 0.000
_refine_ls_structure_factor_coef Fsqd
_refine_ls_weighting_details 'calc w=1/[\s^2^(Fo^2^)+(0.0168P)^2^+1.0879P] where P=(Fo^2^+2Fc^2^)/3'
_refine_ls_weighting_scheme calc
_refine_ls_wR_factor_gt 0.0398
_refine_ls_wR_factor_ref 0.0415
_reflns_number_gt 11974
_reflns_number_total 13476
_reflns_threshold_expression >2sigma(I)
_cod_data_source_file om100864g_si_013.cif
_cod_data_source_block jja47
_cod_depositor_comments
;
The following automatic conversions were performed:

'_symmetry_cell_setting' value 'Triclinic' changed to 'triclinic'
according to /home/saulius/struct/CIF-dictionaries/cif_core.dic
dictionary named 'cif_core.dic' version 2.4.1 from 2010-06-29.

Automatic conversion script
Id: cif_fix_values 1715 2011-07-08 13:25:40Z adriana 
;
_cod_original_sg_symbol_H-M P-1
_cod_database_code 4063703

loop_
_symmetry_equiv_pos_as_xyz
'x, y, z'
'-x, -y, -z'

loop_
_atom_site_label
_atom_site_type_symbol
_atom_site_fract_x
_atom_site_fract_y
_atom_site_fract_z
_atom_site_U_iso_or_equiv
_atom_site_adp_type
_atom_site_occupancy
_atom_site_symmetry_multiplicity
_atom_site_calc_flag
Ir1 Ir 0.709396(8) 0.770205(6) 0.475731(3) 0.02019(2) Uani 1 1 d
P1 P 0.80079(5) 0.74060(5) 0.58170(2) 0.02131(9) Uani 1 1 d
P2 P 0.63692(5) 0.72567(5) 0.37504(2) 0.02083(9) Uani 1 1 d
C1 C 0.7379(2) 0.57441(18) 0.49302(9) 0.0208(3) Uani 1 1 d
C13 C 0.6802(2) 0.9478(2) 0.46028(11) 0.0301(4) Uani 1 1 d
O1 O 0.6613(2) 1.05445(16) 0.45081(11) 0.0484(5) Uani 1 1 d
C2 C 0.6740(2) 0.49995(18) 0.45006(9) 0.0221(3) Uani 1 1 d
C3 C 0.6914(2) 0.3697(2) 0.46218(11) 0.0275(4) Uani 1 1 d
H3 H 0.651(3) 0.322(3) 0.4322(13) 0.026(6) Uiso 1 1 d
C4 C 0.7709(3) 0.3090(2) 0.51755(12) 0.0306(4) Uani 1 1 d
H4 H 0.785(3) 0.220(3) 0.5280(14) 0.038(7) Uiso 1 1 d
C5 C 0.8350(2) 0.3786(2) 0.56076(11) 0.0283(4) Uani 1 1 d
H5 H 0.890(3) 0.333(3) 0.5970(14) 0.032(7) Uiso 1 1 d
C6 C 0.8199(2) 0.50884(18) 0.54800(9) 0.0224(3) Uani 1 1 d
C7 C 0.8942(2) 0.5845(2) 0.59376(10) 0.0257(4) Uani 1 1 d
H7A H 0.897(3) 0.551(3) 0.6417(14) 0.033(7) Uiso 1 1 d
H7B H 0.995(3) 0.599(3) 0.5765(14) 0.038(7) Uiso 1 1 d
C8 C 0.6696(2) 0.7366(2) 0.66283(10) 0.0299(4) Uani 1 1 d
F8A F 0.58236(18) 0.84062(16) 0.66223(8) 0.0492(4) Uani 1 1 d
F8B F 0.58703(17) 0.64070(16) 0.66494(7) 0.0438(4) Uani 1 1 d
F8C F 0.73691(17) 0.71816(18) 0.72300(6) 0.0467(4) Uani 1 1 d
C9 C 0.9319(2) 0.8487(2) 0.60557(11) 0.0293(4) Uani 1 1 d
F9C F 1.02353(17) 0.79123(16) 0.65208(7) 0.0463(4) Uani 1 1 d
F9A F 1.01222(16) 0.89277(15) 0.54822(7) 0.0424(3) Uani 1 1 d
F9B F 0.86222(18) 0.94483(17) 0.63304(11) 0.0579(5) Uani 1 1 d
C10 C 0.5841(2) 0.5652(2) 0.39088(10) 0.0254(4) Uani 1 1 d
H10A H 0.485(3) 0.565(3) 0.4039(15) 0.045(8) Uiso 1 1 d
H10B H 0.602(3) 0.525(3) 0.3485(14) 0.037(7) Uiso 1 1 d
C11 C 0.7786(3) 0.7225(2) 0.29873(11) 0.0332(5) Uani 1 1 d
F11A F 0.88225(16) 0.63138(16) 0.31556(8) 0.0452(4) Uani 1 1 d
F11B F 0.84144(18) 0.83057(16) 0.28316(8) 0.0497(4) Uani 1 1 d
F11C F 0.72586(19) 0.69974(19) 0.23943(7) 0.0530(4) Uani 1 1 d
C12 C 0.4883(2) 0.8208(2) 0.32550(11) 0.0310(4) Uani 1 1 d
F12A F 0.53956(18) 0.91396(16) 0.27928(8) 0.0498(4) Uani 1 1 d
F12B F 0.39167(16) 0.87324(16) 0.37005(8) 0.0472(4) Uani 1 1 d
F12C F 0.4156(2) 0.75172(17) 0.29007(9) 0.0574(5) Uani 1 1 d
Ir2 Ir 0.793570(8) 0.290638(6) 0.011447(3) 0.02052(2) Uani 1 1 d
P3 P 0.85523(6) 0.19008(5) 0.11611(2) 0.02213(9) Uani 1 1 d
P4 P 0.71378(5) 0.32358(5) -0.09671(2) 0.02204(9) Uani 1 1 d
C14 C 0.7612(2) 0.10634(18) -0.00107(9) 0.0213(3) Uani 1 1 d
C26 C 0.8234(2) 0.4571(2) 0.02473(10) 0.0277(4) Uani 1 1 d
O2 O 0.8417(2) 0.55571(16) 0.03407(10) 0.0421(4) Uani 1 1 d
C15 C 0.6833(2) 0.07885(19) -0.05687(9) 0.0242(4) Uani 1 1 d
C16 C 0.6570(3) -0.0435(2) -0.06289(11) 0.0318(4) Uani 1 1 d
H16 H 0.606(3) -0.057(3) -0.1020(17) 0.053(9) Uiso 1 1 d
C17 C 0.7063(3) -0.1422(2) -0.01437(12) 0.0338(5) Uani 1 1 d
H17 H 0.683(3) -0.230(3) -0.0170(14) 0.041(8) Uiso 1 1 d
C18 C 0.7855(3) -0.1196(2) 0.04064(11) 0.0302(4) Uani 1 1 d
H18 H 0.823(3) -0.189(3) 0.0739(14) 0.036(7) Uiso 1 1 d
C19 C 0.8132(2) 0.00229(19) 0.04701(10) 0.0245(4) Uani 1 1 d
C20 C 0.9019(3) 0.0269(2) 0.10612(10) 0.0275(4) Uani 1 1 d
H20A H 1.009(3) 0.016(3) 0.0934(13) 0.032(7) Uiso 1 1 d
H20B H 0.885(3) -0.028(3) 0.1491(14) 0.031(6) Uiso 1 1 d
C21 C 0.7072(2) 0.1821(2) 0.19040(10) 0.0309(4) Uani 1 1 d
F21A F 0.65256(18) 0.29540(16) 0.20260(8) 0.0472(4) Uani 1 1 d
F21B F 0.59983(16) 0.12018(17) 0.17305(7) 0.0464(4) Uani 1 1 d
F21C F 0.75317(16) 0.12095(15) 0.25137(6) 0.0409(3) Uani 1 1 d
C22 C 1.0049(2) 0.2367(2) 0.16587(10) 0.0307(4) Uani 1 1 d
F22A F 0.95421(17) 0.32212(14) 0.20691(7) 0.0399(3) Uani 1 1 d
F22B F 1.10779(17) 0.28647(18) 0.12054(8) 0.0506(4) Uani 1 1 d
F22C F 1.06586(18) 0.13871(16) 0.20688(8) 0.0480(4) Uani 1 1 d
C23 C 0.6246(3) 0.1863(2) -0.10975(11) 0.0308(4) Uani 1 1 d
H23A H 0.524(3) 0.205(3) -0.0995(15) 0.046(8) Uiso 1 1 d
H23B H 0.643(3) 0.169(3) -0.1572(15) 0.037(7) Uiso 1 1 d
C24 C 0.5824(3) 0.4597(2) -0.12594(12) 0.0359(5) Uani 1 1 d
F24A F 0.4704(2) 0.4610(2) -0.07822(11) 0.0729(6) Uani 1 1 d
F24B F 0.6410(2) 0.56735(16) -0.13103(12) 0.0647(5) Uani 1 1 d
F24C F 0.5293(2) 0.45434(18) -0.18748(9) 0.0627(5) Uani 1 1 d
C25 C 0.8550(2) 0.3437(2) -0.17349(10) 0.0291(4) Uani 1 1 d
F25A F 0.9351(2) 0.4371(2) -0.16967(9) 0.0631(5) Uani 1 1 d
F25B F 0.9432(2) 0.24072(19) -0.17149(10) 0.0691(6) Uani 1 1 d
F25C F 0.80178(18) 0.3657(2) -0.23661(7) 0.0577(5) Uani 1 1 d

loop_
_atom_site_aniso_label
_atom_site_aniso_U_11
_atom_site_aniso_U_22
_atom_site_aniso_U_33
_atom_site_aniso_U_23
_atom_site_aniso_U_13
_atom_site_aniso_U_12
Ir1 0.02537(4) 0.01735(3) 0.01847(3) -0.00187(2) -0.00414(2) -0.00366(3)
P1 0.0245(2) 0.0221(2) 0.01832(18) -0.00339(15) -0.00321(15) -0.00477(18)
P2 0.0241(2) 0.0218(2) 0.01666(17) -0.00095(15) -0.00179(15) -0.00489(18)
C1 0.0237(8) 0.0196(8) 0.0189(7) -0.0020(6) 0.0008(6) -0.0037(7)
C13 0.0333(11) 0.0261(10) 0.0325(9) -0.0048(8) -0.0101(8) -0.0031(8)
O1 0.0592(12) 0.0200(8) 0.0676(12) -0.0033(8) -0.0189(10) -0.0027(8)
C2 0.0247(9) 0.0205(8) 0.0215(7) -0.0034(6) 0.0006(6) -0.0053(7)
C3 0.0320(10) 0.0220(9) 0.0297(9) -0.0065(7) 0.0012(7) -0.0061(8)
C4 0.0358(11) 0.0186(9) 0.0359(10) -0.0021(7) 0.0023(8) -0.0027(8)
C5 0.0310(10) 0.0231(9) 0.0286(9) 0.0021(7) -0.0012(7) 0.0001(8)
C6 0.0231(8) 0.0218(9) 0.0216(7) -0.0013(6) 0.0001(6) -0.0021(7)
C7 0.0283(10) 0.0249(9) 0.0234(8) -0.0009(7) -0.0054(7) -0.0008(8)
C8 0.0309(10) 0.0359(11) 0.0242(8) -0.0070(8) 0.0004(7) -0.0079(9)
F8A 0.0474(9) 0.0469(9) 0.0505(8) -0.0131(7) 0.0124(7) 0.0063(7)
F8B 0.0442(8) 0.0516(9) 0.0390(7) -0.0117(6) 0.0095(6) -0.0250(7)
F8C 0.0501(9) 0.0726(11) 0.0198(5) -0.0062(6) -0.0017(5) -0.0190(8)
C9 0.0312(10) 0.0307(10) 0.0281(8) -0.0073(7) -0.0038(7) -0.0078(8)
F9C 0.0471(8) 0.0582(10) 0.0366(7) 0.0010(6) -0.0209(6) -0.0175(8)
F9A 0.0470(8) 0.0456(8) 0.0354(6) 0.0025(6) -0.0004(6) -0.0240(7)
F9B 0.0419(9) 0.0512(10) 0.0921(13) -0.0472(10) -0.0015(8) -0.0072(8)
C10 0.0295(10) 0.0249(9) 0.0235(8) -0.0036(7) -0.0034(7) -0.0095(8)
C11 0.0339(11) 0.0403(12) 0.0240(8) -0.0024(8) 0.0043(7) -0.0055(10)
F11A 0.0386(8) 0.0502(9) 0.0418(7) -0.0035(6) 0.0094(6) 0.0072(7)
F11B 0.0511(9) 0.0462(9) 0.0476(8) 0.0021(7) 0.0193(7) -0.0166(8)
F11C 0.0613(10) 0.0772(12) 0.0214(6) -0.0142(7) 0.0031(6) -0.0034(9)
C12 0.0329(11) 0.0325(11) 0.0268(8) 0.0052(8) -0.0085(8) -0.0071(9)
F12A 0.0475(9) 0.0472(9) 0.0452(8) 0.0250(7) -0.0038(6) -0.0049(7)
F12B 0.0365(8) 0.0508(9) 0.0470(8) 0.0062(7) -0.0001(6) 0.0116(7)
F12C 0.0655(11) 0.0526(10) 0.0597(10) -0.0026(8) -0.0432(9) -0.0079(9)
Ir2 0.02452(4) 0.01838(3) 0.01800(3) -0.00024(2) -0.00096(2) -0.00262(3)
P3 0.0268(2) 0.0214(2) 0.01800(18) -0.00114(15) -0.00212(16) -0.00342(18)
P4 0.0208(2) 0.0242(2) 0.01940(18) 0.00173(16) -0.00095(15) -0.00035(18)
C14 0.0237(8) 0.0206(8) 0.0194(7) -0.0014(6) -0.0008(6) -0.0029(7)
C26 0.0280(10) 0.0250(9) 0.0281(8) 0.0007(7) 0.0011(7) -0.0023(8)
O2 0.0443(10) 0.0245(8) 0.0585(10) -0.0094(7) 0.0006(8) -0.0071(7)
C15 0.0229(9) 0.0262(9) 0.0233(8) -0.0019(7) -0.0023(6) -0.0038(7)
C16 0.0348(11) 0.0321(11) 0.0316(9) -0.0084(8) -0.0037(8) -0.0113(9)
C17 0.0424(12) 0.0240(10) 0.0371(10) -0.0079(8) -0.0013(9) -0.0099(9)
C18 0.0377(11) 0.0216(9) 0.0304(9) -0.0006(7) -0.0024(8) -0.0030(8)
C19 0.0272(9) 0.0225(9) 0.0238(8) -0.0030(6) -0.0016(7) -0.0029(7)
C20 0.0351(11) 0.0230(9) 0.0242(8) -0.0010(7) -0.0062(7) -0.0006(8)
C21 0.0331(11) 0.0333(11) 0.0250(8) -0.0004(7) 0.0009(7) -0.0050(9)
F21A 0.0523(9) 0.0415(9) 0.0434(8) -0.0077(6) 0.0134(7) 0.0072(7)
F21B 0.0380(8) 0.0657(11) 0.0366(7) -0.0009(7) 0.0008(6) -0.0230(8)
F21C 0.0497(8) 0.0493(9) 0.0211(5) 0.0053(5) -0.0008(5) -0.0085(7)
C22 0.0327(10) 0.0347(11) 0.0259(8) -0.0051(8) -0.0049(7) -0.0059(9)
F22A 0.0513(8) 0.0386(8) 0.0344(6) -0.0144(6) -0.0078(6) -0.0081(7)
F22B 0.0391(8) 0.0746(12) 0.0427(8) -0.0130(8) 0.0026(6) -0.0269(8)
F22C 0.0532(9) 0.0472(9) 0.0468(8) -0.0086(7) -0.0285(7) 0.0049(8)
C23 0.0321(11) 0.0338(11) 0.0274(9) 0.0008(8) -0.0088(8) -0.0097(9)
C24 0.0295(11) 0.0376(12) 0.0376(11) -0.0001(9) -0.0045(8) 0.0062(9)
F24A 0.0427(10) 0.0865(15) 0.0736(12) 0.0079(11) 0.0173(8) 0.0298(10)
F24B 0.0611(11) 0.0287(8) 0.1031(15) 0.0022(9) -0.0300(10) 0.0061(8)
F24C 0.0712(12) 0.0589(11) 0.0578(10) -0.0076(8) -0.0384(9) 0.0266(10)
C25 0.0281(10) 0.0334(11) 0.0241(8) 0.0000(7) 0.0019(7) -0.0024(8)
F25A 0.0636(11) 0.0763(13) 0.0546(9) -0.0198(9) 0.0244(8) -0.0440(10)
F25B 0.0684(12) 0.0616(12) 0.0586(10) 0.0101(9) 0.0327(9) 0.0314(10)
F25C 0.0486(9) 0.1022(15) 0.0204(6) 0.0028(7) -0.0016(6) -0.0157(10)

loop_
_atom_type_symbol
_atom_type_description
_atom_type_scat_dispersion_real
_atom_type_scat_dispersion_imag
_atom_type_scat_source
C C 0.0033 0.0016 'International Tables Vol C Tables 4.2.6.8 and 6.1.1.4'
H H 0.0000 0.0000 'International Tables Vol C Tables 4.2.6.8 and 6.1.1.4'
O O 0.0106 0.0060 'International Tables Vol C Tables 4.2.6.8 and 6.1.1.4'
F F 0.0171 0.0103 'International Tables Vol C Tables 4.2.6.8 and 6.1.1.4'
P P 0.1023 0.0942 'International Tables Vol C Tables 4.2.6.8 and 6.1.1.4'
Ir Ir -1.4442 7.9887 'International Tables Vol C Tables 4.2.6.8 and 6.1.1.4'

loop_
_geom_angle_atom_site_label_1
_geom_angle_atom_site_label_2
_geom_angle_atom_site_label_3
_geom_angle
C13 Ir1 C1 179.06(8)
C13 Ir1 P2 100.15(6)
C1 Ir1 P2 79.59(5)
C13 Ir1 P1 100.44(6)
C1 Ir1 P1 79.85(5)
P2 Ir1 P1 159.340(19)
C7 P1 C9 105.72(10)
C7 P1 C8 102.45(10)
C9 P1 C8 99.15(9)
C7 P1 Ir1 107.72(6)
C9 P1 Ir1 121.58(7)
C8 P1 Ir1 118.10(7)
C10 P2 C12 105.95(10)
C10 P2 C11 102.76(11)
C12 P2 C11 97.87(10)
C10 P2 Ir1 107.86(6)
C12 P2 Ir1 123.45(8)
C11 P2 Ir1 116.71(7)
C6 C1 C2 116.57(17)
C6 C1 Ir1 122.05(13)
C2 C1 Ir1 121.38(13)
O1 C13 Ir1 179.3(2)
C3 C2 C1 121.34(18)
C3 C2 C10 119.88(17)
C1 C2 C10 118.78(17)
C4 C3 C2 120.20(18)
C4 C3 H3 119.8(16)
C2 C3 H3 120.0(16)
C3 C4 C5 120.1(2)
C3 C4 H4 122.9(16)
C5 C4 H4 117.0(16)
C6 C5 C4 119.79(19)
C6 C5 H5 123.0(17)
C4 C5 H5 117.1(17)
C5 C6 C1 121.93(18)
C5 C6 C7 119.63(17)
C1 C6 C7 118.44(17)
C6 C7 P1 105.44(13)
C6 C7 H7A 116.2(17)
P1 C7 H7A 111.9(17)
C6 C7 H7B 113.0(16)
P1 C7 H7B 103.8(17)
H7A C7 H7B 106(2)
F8A C8 F8C 108.16(18)
F8A C8 F8B 107.97(19)
F8C C8 F8B 106.83(18)
F8A C8 P1 112.35(15)
F8C C8 P1 112.64(15)
F8B C8 P1 108.66(14)
F9A C9 F9B 108.5(2)
F9A C9 F9C 106.71(18)
F9B C9 F9C 107.63(18)
F9A C9 P1 109.78(13)
F9B C9 P1 111.34(15)
F9C C9 P1 112.68(15)
C2 C10 P2 105.06(12)
C2 C10 H10A 111.4(18)
P2 C10 H10A 110(2)
C2 C10 H10B 111.8(17)
P2 C10 H10B 111.4(17)
H10A C10 H10B 107(2)
F11B C11 F11C 107.18(18)
F11B C11 F11A 107.99(19)
F11C C11 F11A 106.9(2)
F11B C11 P2 111.87(16)
F11C C11 P2 113.25(16)
F11A C11 P2 109.35(14)
F12A C12 F12B 106.6(2)
F12A C12 F12C 107.81(17)
F12B C12 F12C 107.11(19)
F12A C12 P2 111.89(15)
F12B C12 P2 110.55(14)
F12C C12 P2 112.56(17)
C26 Ir2 C14 178.89(7)
C26 Ir2 P4 100.90(6)
C14 Ir2 P4 80.19(5)
C26 Ir2 P3 99.18(6)
C14 Ir2 P3 79.72(5)
P4 Ir2 P3 159.856(19)
C20 P3 C21 103.44(10)
C20 P3 C22 105.61(10)
C21 P3 C22 98.20(9)
C20 P3 Ir2 107.65(6)
C21 P3 Ir2 116.40(7)
C22 P3 Ir2 123.44(7)
C23 P4 C24 104.56(11)
C23 P4 C25 104.07(11)
C24 P4 C25 98.96(10)
C23 P4 Ir2 108.29(7)
C24 P4 Ir2 122.05(8)
C25 P4 Ir2 116.96(7)
C15 C14 C19 116.44(17)
C15 C14 Ir2 121.87(14)
C19 C14 Ir2 121.67(13)
O2 C26 Ir2 178.60(19)
C16 C15 C14 121.40(18)
C16 C15 C23 119.75(17)
C14 C15 C23 118.83(17)
C17 C16 C15 120.66(19)
C17 C16 H16 121(2)
C15 C16 H16 118(2)
C16 C17 C18 119.8(2)
C16 C17 H17 120.9(16)
C18 C17 H17 119.2(16)
C19 C18 C17 120.1(2)
C19 C18 H18 119.8(17)
C17 C18 H18 120.1(17)
C18 C19 C14 121.60(18)
C18 C19 C20 120.11(18)
C14 C19 C20 118.29(17)
C19 C20 P3 105.23(14)
C19 C20 H20A 112.1(14)
P3 C20 H20A 108.0(16)
C19 C20 H20B 113.2(16)
P3 C20 H20B 112.7(16)
H20A C20 H20B 106(2)
F21A C21 F21C 107.37(18)
F21A C21 F21B 108.5(2)
F21C C21 F21B 107.16(17)
F21A C21 P3 112.05(15)
F21C C21 P3 112.67(16)
F21B C21 P3 108.92(14)
F22B C22 F22A 107.55(19)
F22B C22 F22C 108.3(2)
F22A C22 F22C 107.97(16)
F22B C22 P3 110.05(14)
F22A C22 P3 111.01(15)
F22C C22 P3 111.81(15)
C15 C23 P4 106.35(13)
C15 C23 H23A 110.8(19)
P4 C23 H23A 106(2)
C15 C23 H23B 111.8(18)
P4 C23 H23B 110.9(17)
H23A C23 H23B 110(2)
F24B C24 F24A 107.8(2)
F24B C24 F24C 107.5(2)
F24A C24 F24C 106.9(2)
F24B C24 P4 111.93(16)
F24A C24 P4 108.52(17)
F24C C24 P4 113.89(18)
F25A C25 F25B 107.2(2)
F25A C25 F25C 106.61(19)
F25B C25 F25C 107.7(2)
F25A C25 P4 111.53(15)
F25B C25 P4 108.82(14)
F25C C25 P4 114.60(15)

loop_
_geom_bond_atom_site_label_1
_geom_bond_atom_site_label_2
_geom_bond_distance
Ir1 C13 1.895(2)
Ir1 C1 2.0876(19)
Ir1 P2 2.2198(4)
Ir1 P1 2.2273(4)
P1 C7 1.817(2)
P1 C9 1.881(2)
P1 C8 1.882(2)
P2 C10 1.817(2)
P2 C12 1.875(2)
P2 C11 1.876(2)
C1 C6 1.413(3)
C1 C2 1.425(2)
C13 O1 1.140(3)
C2 C3 1.389(3)
C2 C10 1.511(3)
C3 C4 1.389(3)
C3 H3 0.94(3)
C4 C5 1.393(3)
C4 H4 0.96(3)
C5 C6 1.388(3)
C5 H5 0.95(3)
C6 C7 1.522(3)
C7 H7A 0.93(3)
C7 H7B 0.98(3)
C8 F8A 1.322(3)
C8 F8C 1.333(2)
C8 F8B 1.334(2)
C9 F9A 1.322(2)
C9 F9B 1.324(3)
C9 F9C 1.327(3)
C10 H10A 0.92(3)
C10 H10B 0.97(3)
C11 F11B 1.332(3)
C11 F11C 1.333(3)
C11 F11A 1.334(3)
C12 F12A 1.329(2)
C12 F12B 1.329(3)
C12 F12C 1.334(3)
Ir2 C26 1.900(2)
Ir2 C14 2.0896(19)
Ir2 P4 2.2206(5)
Ir2 P3 2.2225(5)
P3 C20 1.811(2)
P3 C21 1.883(2)
P3 C22 1.886(2)
P4 C23 1.816(2)
P4 C24 1.871(2)
P4 C25 1.879(2)
C14 C15 1.416(2)
C14 C19 1.417(3)
C26 O2 1.134(3)
C15 C16 1.387(3)
C15 C23 1.515(3)
C16 C17 1.377(3)
C16 H16 0.95(3)
C17 C18 1.392(3)
C17 H17 1.00(3)
C18 C19 1.387(3)
C18 H18 0.96(3)
C19 C20 1.517(3)
C20 H20A 1.00(3)
C20 H20B 0.95(3)
C21 F21A 1.327(3)
C21 F21C 1.334(2)
C21 F21B 1.334(3)
C22 F22B 1.325(3)
C22 F22A 1.327(3)
C22 F22C 1.332(3)
C23 H23A 0.94(3)
C23 H23B 0.95(3)
C24 F24B 1.313(3)
C24 F24A 1.319(3)
C24 F24C 1.322(3)
C25 F25A 1.317(3)
C25 F25B 1.317(3)
C25 F25C 1.321(2)
